data_7204672
loop_
_publ_author_name
'Patil, Urmila'
'Winter, Manuela'
'Becker, Hans-Werner'
'Devi, Anjana'

_publ_section_title
;
 Synthesis and structure of mixed isopropoxide--\b-ketoester and \b-ketoamide
 zirconium complexes: Potential precursors for MOCVD of ZrO~2~
;
_journal_coden_ASTM JMACEP
_journal_issue 9
_journal_name_full 'Journal of Materials Chemistry'
_journal_page_first 2177
_journal_page_last 2184
_journal_paper_doi 10.1039/b304419j
_journal_volume 13
_journal_year 2003
_chemical_formula_sum 'C22 H42 N2 O6 Zr'
_chemical_formula_weight 521.80
_space_group_IT_number 14
_symmetry_cell_setting monoclinic
_symmetry_space_group_name_Hall '-P 2ybc'
_symmetry_space_group_name_H-M 'P 1 21/c 1'
_atom_sites_solution_hydrogens geom
_atom_sites_solution_primary direct
_atom_sites_solution_secondary difmap
_audit_creation_method SHELXL-97
_cell_angle_alpha 90.00
_cell_angle_beta 91.768(4)
_cell_angle_gamma 90.00
_cell_formula_units_Z 4
_cell_length_a 9.3444(15)
_cell_length_b 16.030(3)
_cell_length_c 17.888(3)
_cell_measurement_reflns_used 60
_cell_measurement_temperature 213(2)
_cell_measurement_theta_max 15.0
_cell_measurement_theta_min 10.0
_cell_volume 2678.2(8)
_computing_cell_refinement SMART
_computing_data_collection SMART
_computing_data_reduction SAINT
_computing_molecular_graphics 'Bruker axs SHELXTL-PLUS'
_computing_publication_material SHELXL-97
_computing_structure_refinement 'SHELXL-97 (Sheldrick, 1997)'
_computing_structure_solution 'SHELXS-97 (Sheldrick, 1990)'
_diffrn_ambient_temperature 213(2)
_diffrn_measured_fraction_theta_full 0.980
_diffrn_measured_fraction_theta_max 0.980
_diffrn_measurement_device_type 'Bruker axs CCD 1000'
_diffrn_measurement_method '\w scans'
_diffrn_radiation_monochromator graphite
_diffrn_radiation_source 'fine-focus sealed tube'
_diffrn_radiation_type MoK\a
_diffrn_radiation_wavelength 0.71073
_diffrn_reflns_av_R_equivalents 0.0266
_diffrn_reflns_av_sigmaI/netI 0.0269
_diffrn_reflns_limit_h_max 10
_diffrn_reflns_limit_h_min -11
_diffrn_reflns_limit_k_max 18
_diffrn_reflns_limit_k_min -19
_diffrn_reflns_limit_l_max 21
_diffrn_reflns_limit_l_min -13
_diffrn_reflns_number 14566
_diffrn_reflns_theta_full 25.04
_diffrn_reflns_theta_max 25.04
_diffrn_reflns_theta_min 1.71
_exptl_absorpt_coefficient_mu 0.446
_exptl_absorpt_correction_T_max 1.000
_exptl_absorpt_correction_T_min 0.912
_exptl_absorpt_correction_type empirical
_exptl_absorpt_process_details SADABS
_exptl_crystal_colour colourless
_exptl_crystal_density_diffrn 1.294
_exptl_crystal_density_method 'not measured'
_exptl_crystal_description prism
_exptl_crystal_F_000 1104
_exptl_crystal_size_max 0.35
_exptl_crystal_size_mid 0.28
_exptl_crystal_size_min 0.25
_refine_diff_density_max 0.538
_refine_diff_density_min -0.570
_refine_diff_density_rms 0.051
_refine_ls_extinction_method none
_refine_ls_goodness_of_fit_ref 1.054
_refine_ls_hydrogen_treatment mixed
_refine_ls_matrix_type full
_refine_ls_number_parameters 290
_refine_ls_number_reflns 4648
_refine_ls_number_restraints 0
_refine_ls_restrained_S_all 1.054
_refine_ls_R_factor_all 0.0374
_refine_ls_R_factor_gt 0.0300
_refine_ls_shift/su_max 0.001
_refine_ls_shift/su_mean 0.000
_refine_ls_structure_factor_coef Fsqd
_refine_ls_weighting_details 'calc w=1/[\s^2^(Fo^2^)+(0.0364P)^2^+1.7701P] where P=(Fo^2^+2Fc^2^)/3'
_refine_ls_weighting_scheme calc
_refine_ls_wR_factor_gt 0.0777
_refine_ls_wR_factor_ref 0.0825
_reflns_number_gt 3880
_reflns_number_total 4648
_reflns_threshold_expression >2sigma(I)
_cod_data_source_file b304419j.txt
_cod_data_source_block 962
_cod_original_cell_volume 2678.1(8)
_cod_original_sg_symbol_H-M P2(1)/c
_cod_database_code 7204672

loop_
_symmetry_equiv_pos_as_xyz
'x, y, z'
'-x, y+1/2, -z+1/2'
'-x, -y, -z'
'x, -y-1/2, z-1/2'

loop_
_atom_site_label
_atom_site_type_symbol
_atom_site_fract_x
_atom_site_fract_y
_atom_site_fract_z
_atom_site_U_iso_or_equiv
_atom_site_adp_type
_atom_site_occupancy
_atom_site_symmetry_multiplicity
_atom_site_calc_flag
_atom_site_refinement_flags
_atom_site_disorder_assembly
_atom_site_disorder_group
Zr1 Zr 0.31116(2) 0.248625(13) 0.075029(11) 0.02702(9) Uani 1 1 d . . .
O11 O 0.44533(16) 0.14418(9) 0.05713(8) 0.0321(3) Uani 1 1 d . . .
C12 C 0.5815(2) 0.13464(14) 0.07305(12) 0.0315(5) Uani 1 1 d . . .
C121 C 0.6273(3) 0.04516(16) 0.08316(16) 0.0455(6) Uani 1 1 d . . .
H12A H 0.5718 0.0195 0.1219 0.068 Uiso 1 1 calc R . .
H12B H 0.7282 0.0432 0.0976 0.068 Uiso 1 1 calc R . .
H12C H 0.6115 0.0152 0.0365 0.068 Uiso 1 1 calc R . .
C13 C 0.6785(2) 0.19737(14) 0.08254(12) 0.0332(5) Uani 1 1 d . . .
H13 H 0.7742 0.1831 0.0943 0.040 Uiso 1 1 calc R . .
C14 C 0.6425(2) 0.28409(15) 0.07558(12) 0.0295(5) Uani 1 1 d . . .
N14 N 0.74007(19) 0.34405(12) 0.08907(10) 0.0321(4) Uani 1 1 d . . .
C141 C 0.6964(3) 0.43204(15) 0.08699(14) 0.0401(6) Uani 1 1 d . . .
H14A H 0.7528 0.4631 0.1248 0.048 Uiso 1 1 calc R . .
H14B H 0.5954 0.4362 0.0997 0.048 Uiso 1 1 calc R . .
C142 C 0.7166(4) 0.47121(19) 0.01153(17) 0.0649(8) Uani 1 1 d . . .
H14A H 0.8169 0.4686 -0.0007 0.097 Uiso 1 1 calc R . .
H14B H 0.6861 0.5290 0.0127 0.097 Uiso 1 1 calc R . .
H14C H 0.6599 0.4413 -0.0260 0.097 Uiso 1 1 calc R . .
C143 C 0.8887(2) 0.32636(16) 0.11442(13) 0.0360(5) Uani 1 1 d . . .
H14D H 0.9507 0.3721 0.0988 0.043 Uiso 1 1 calc R . .
H14E H 0.9212 0.2751 0.0903 0.043 Uiso 1 1 calc R . .
C144 C 0.9029(3) 0.31625(19) 0.19830(14) 0.0483(7) Uani 1 1 d . . .
H14D H 0.8707 0.3668 0.2224 0.072 Uiso 1 1 calc R . .
H14E H 1.0024 0.3060 0.2125 0.072 Uiso 1 1 calc R . .
H14F H 0.8449 0.2695 0.2138 0.072 Uiso 1 1 calc R . .
O15 O 0.51561(15) 0.30785(10) 0.05603(8) 0.0314(3) Uani 1 1 d . . .
O21 O 0.24235(16) 0.36032(9) 0.12355(8) 0.0316(3) Uani 1 1 d . . .
C22 C 0.2684(2) 0.39807(14) 0.18657(13) 0.0307(5) Uani 1 1 d . . .
C221 C 0.1930(3) 0.48064(16) 0.19362(15) 0.0430(6) Uani 1 1 d . . .
H22A H 0.2200 0.5171 0.1531 0.065 Uiso 1 1 calc R . .
H22B H 0.2203 0.5062 0.2411 0.065 Uiso 1 1 calc R . .
H22C H 0.0903 0.4719 0.1912 0.065 Uiso 1 1 calc R . .
C23 C 0.3534(2) 0.36887(14) 0.24421(12) 0.0337(5) Uani 1 1 d . . .
H23 H 0.3683 0.4033 0.2863 0.040 Uiso 1 1 calc R . .
C24 C 0.4215(2) 0.28861(14) 0.24423(12) 0.0293(5) Uani 1 1 d . . .
N24 N 0.5003(2) 0.26207(12) 0.30369(11) 0.0341(4) Uani 1 1 d . . .
C241 C 0.5223(3) 0.31086(17) 0.37287(13) 0.0406(6) Uani 1 1 d . . .
H24A H 0.5366 0.2726 0.4152 0.049 Uiso 1 1 calc R . .
H24B H 0.4362 0.3439 0.3817 0.049 Uiso 1 1 calc R . .
C242 C 0.6497(3) 0.3684(2) 0.36901(16) 0.0591(8) Uani 1 1 d . . .
H24A H 0.7356 0.3358 0.3619 0.089 Uiso 1 1 calc R . .
H24B H 0.6597 0.3998 0.4152 0.089 Uiso 1 1 calc R . .
H24C H 0.6357 0.4067 0.3274 0.089 Uiso 1 1 calc R . .
C243 C 0.5684(3) 0.18011(16) 0.30212(14) 0.0400(6) Uani 1 1 d . . .
H24D H 0.6590 0.1822 0.3312 0.048 Uiso 1 1 calc R . .
H24E H 0.5903 0.1661 0.2504 0.048 Uiso 1 1 calc R . .
C244 C 0.4743(3) 0.1128(2) 0.3336(2) 0.0690(9) Uani 1 1 d . . .
H24D H 0.4522 0.1265 0.3848 0.103 Uiso 1 1 calc R . .
H24E H 0.5241 0.0598 0.3326 0.103 Uiso 1 1 calc R . .
H24F H 0.3862 0.1090 0.3037 0.103 Uiso 1 1 calc R . .
O25 O 0.40773(17) 0.23918(9) 0.18878(8) 0.0316(4) Uani 1 1 d . . .
O30 O 0.23647(17) 0.27267(11) -0.02522(9) 0.0372(4) Uani 1 1 d . . .
C31 C 0.1485(3) 0.26676(16) -0.08999(14) 0.0384(6) Uani 1 1 d . . .
H31 H 0.2089 0.2747 -0.1340 0.046 Uiso 1 1 calc R . .
C32 C 0.0372(3) 0.3350(2) -0.09014(17) 0.0642(9) Uani 1 1 d . . .
H32A H -0.0240 0.3277 -0.0478 0.096 Uiso 1 1 calc R . .
H32B H -0.0202 0.3324 -0.1362 0.096 Uiso 1 1 calc R . .
H32C H 0.0843 0.3889 -0.0865 0.096 Uiso 1 1 calc R . .
C33 C 0.0822(3) 0.1811(2) -0.09484(17) 0.0624(8) Uani 1 1 d . . .
H33A H 0.1569 0.1392 -0.0910 0.094 Uiso 1 1 calc R . .
H33B H 0.0303 0.1752 -0.1423 0.094 Uiso 1 1 calc R . .
H33C H 0.0168 0.1739 -0.0543 0.094 Uiso 1 1 calc R . .
O40 O 0.15964(17) 0.17424(10) 0.10709(9) 0.0387(4) Uani 1 1 d . . .
C41 C 0.1305(6) 0.0998(2) 0.1424(2) 0.1053(17) Uani 1 1 d . . .
H41 H 0.2305 0.0792 0.1449 0.126 Uiso 1 1 calc R . .
C42 C 0.1111(8) 0.0985(4) 0.2143(2) 0.168(3) Uani 1 1 d . . .
H42A H 0.1565 0.1469 0.2373 0.253 Uiso 1 1 calc R . .
H42B H 0.1530 0.0482 0.2356 0.253 Uiso 1 1 calc R . .
H42C H 0.0093 0.0995 0.2235 0.253 Uiso 1 1 calc R . .
C43 C 0.0758(4) 0.0364(2) 0.0897(2) 0.0770(10) Uani 1 1 d . . .
H43A H 0.0586 -0.0151 0.1164 0.116 Uiso 1 1 calc R . .
H43B H 0.1456 0.0267 0.0516 0.116 Uiso 1 1 calc R . .
H43C H -0.0131 0.0558 0.0662 0.116 Uiso 1 1 calc R . .

loop_
_atom_site_aniso_label
_atom_site_aniso_U_11
_atom_site_aniso_U_22
_atom_site_aniso_U_33
_atom_site_aniso_U_23
_atom_site_aniso_U_13
_atom_site_aniso_U_12
Zr1 0.02332(13) 0.02850(14) 0.02880(13) -0.00108(8) -0.00618(9) -0.00098(8)
O11 0.0299(8) 0.0295(8) 0.0365(9) -0.0051(6) -0.0053(6) -0.0008(6)
C12 0.0338(12) 0.0320(12) 0.0283(11) -0.0020(9) -0.0028(9) 0.0029(10)
C121 0.0422(14) 0.0345(14) 0.0594(17) 0.0023(12) -0.0079(12) 0.0041(11)
C13 0.0271(11) 0.0358(13) 0.0363(12) -0.0006(10) -0.0049(9) 0.0036(10)
C14 0.0258(11) 0.0361(12) 0.0265(11) -0.0010(9) 0.0005(9) -0.0007(10)
N14 0.0243(9) 0.0348(11) 0.0372(11) -0.0020(8) -0.0018(8) -0.0035(8)
C141 0.0355(13) 0.0332(13) 0.0512(15) -0.0045(11) -0.0024(11) -0.0050(10)
C142 0.084(2) 0.0461(18) 0.064(2) 0.0136(14) -0.0050(17) -0.0029(16)
C143 0.0233(11) 0.0454(14) 0.0393(13) -0.0025(10) -0.0014(9) -0.0060(10)
C144 0.0383(14) 0.0650(19) 0.0411(14) 0.0010(13) -0.0050(11) -0.0066(13)
O15 0.0239(8) 0.0311(8) 0.0390(9) 0.0021(7) -0.0042(6) -0.0018(6)
O21 0.0287(8) 0.0308(8) 0.0351(9) -0.0002(7) -0.0058(6) 0.0035(6)
C22 0.0254(11) 0.0278(12) 0.0391(13) -0.0014(9) 0.0032(9) -0.0028(9)
C221 0.0429(14) 0.0337(14) 0.0523(15) -0.0055(11) -0.0008(11) 0.0067(11)
C23 0.0374(12) 0.0328(12) 0.0308(12) -0.0046(9) -0.0006(9) -0.0012(10)
C24 0.0257(11) 0.0345(12) 0.0276(12) 0.0028(9) 0.0002(9) -0.0045(9)
N24 0.0362(11) 0.0388(12) 0.0271(10) 0.0022(8) -0.0041(8) 0.0007(8)
C241 0.0415(13) 0.0541(16) 0.0260(12) 0.0001(10) -0.0034(10) -0.0009(12)
C242 0.0511(17) 0.077(2) 0.0485(17) -0.0186(15) -0.0029(13) -0.0171(15)
C243 0.0356(13) 0.0472(15) 0.0368(13) 0.0068(11) -0.0048(10) 0.0066(11)
C244 0.0576(19) 0.0480(18) 0.102(3) 0.0282(17) 0.0114(18) 0.0090(15)
O25 0.0357(9) 0.0308(9) 0.0280(8) -0.0018(6) -0.0061(7) 0.0032(6)
O30 0.0334(9) 0.0439(10) 0.0335(9) 0.0012(7) -0.0115(7) -0.0021(7)
C31 0.0322(12) 0.0551(16) 0.0275(12) 0.0054(10) -0.0065(10) -0.0020(11)
C32 0.0544(18) 0.082(2) 0.0559(18) 0.0115(16) -0.0125(14) 0.0196(16)
C33 0.0636(19) 0.073(2) 0.0496(17) -0.0057(15) -0.0164(14) -0.0233(17)
O40 0.0344(9) 0.0341(9) 0.0473(10) 0.0058(7) -0.0052(7) -0.0092(7)
C41 0.214(5) 0.048(2) 0.053(2) 0.0107(16) -0.009(3) -0.056(3)
C42 0.301(8) 0.148(5) 0.057(3) 0.020(3) 0.016(4) -0.144(6)
C43 0.087(3) 0.0459(19) 0.098(3) -0.0100(18) -0.011(2) -0.0188(17)

loop_
_atom_type_symbol
_atom_type_description
_atom_type_scat_dispersion_real
_atom_type_scat_dispersion_imag
_atom_type_scat_source
C C 0.0033 0.0016 'International Tables Vol C Tables 4.2.6.8 and 6.1.1.4'
H H 0.0000 0.0000 'International Tables Vol C Tables 4.2.6.8 and 6.1.1.4'
N N 0.0061 0.0033 'International Tables Vol C Tables 4.2.6.8 and 6.1.1.4'
O O 0.0106 0.0060 'International Tables Vol C Tables 4.2.6.8 and 6.1.1.4'
Zr Zr -2.9673 0.5597 'International Tables Vol C Tables 4.2.6.8 and 6.1.1.4'

loop_
_geom_angle_atom_site_label_1
_geom_angle_atom_site_label_2
_geom_angle_atom_site_label_3
_geom_angle
_geom_angle_site_symmetry_1
_geom_angle_site_symmetry_3
_geom_angle_publ_flag
O30 Zr1 O40 98.59(7) . . ?
O30 Zr1 O21 96.12(7) . . ?
O40 Zr1 O21 99.52(7) . . ?
O30 Zr1 O11 102.38(7) . . ?
O40 Zr1 O11 89.98(7) . . ?
O21 Zr1 O11 157.71(6) . . ?
O30 Zr1 O15 93.53(6) . . ?
O40 Zr1 O15 164.61(6) . . ?
O21 Zr1 O15 88.51(6) . . ?
O11 Zr1 O15 78.13(6) . . ?
O30 Zr1 O25 172.03(6) . . ?
O40 Zr1 O25 88.10(6) . . ?
O21 Zr1 O25 78.40(6) . . ?
O11 Zr1 O25 81.84(6) . . ?
O15 Zr1 O25 80.64(6) . . ?
C12 O11 Zr1 129.54(14) . . ?
O11 C12 C13 125.6(2) . . ?
O11 C12 C121 114.2(2) . . ?
C13 C12 C121 120.2(2) . . ?
C12 C121 H12A 109.5 . . ?
C12 C121 H12B 109.5 . . ?
H12A C121 H12B 109.5 . . ?
C12 C121 H12C 109.5 . . ?
H12A C121 H12C 109.5 . . ?
H12B C121 H12C 109.5 . . ?
C12 C13 C14 123.4(2) . . ?
C12 C13 H13 118.3 . . ?
C14 C13 H13 118.3 . . ?
O15 C14 N14 117.0(2) . . ?
O15 C14 C13 121.6(2) . . ?
N14 C14 C13 121.47(19) . . ?
C14 N14 C141 119.80(19) . . ?
C14 N14 C143 123.1(2) . . ?
C141 N14 C143 116.78(18) . . ?
N14 C141 C142 112.4(2) . . ?
N14 C141 H14A 109.1 . . ?
C142 C141 H14A 109.1 . . ?
N14 C141 H14B 109.1 . . ?
C142 C141 H14B 109.1 . . ?
H14A C141 H14B 107.9 . . ?
C141 C142 H14A 109.5 . . ?
C141 C142 H14B 109.5 . . ?
H14A C142 H14B 109.5 . . ?
C141 C142 H14C 109.5 . . ?
H14A C142 H14C 109.5 . . ?
H14B C142 H14C 109.5 . . ?
N14 C143 C144 112.30(19) . . ?
N14 C143 H14D 109.1 . . ?
C144 C143 H14D 109.1 . . ?
N14 C143 H14E 109.1 . . ?
C144 C143 H14E 109.1 . . ?
H14D C143 H14E 107.9 . . ?
C143 C144 H14D 109.5 . . ?
C143 C144 H14E 109.5 . . ?
H14D C144 H14E 109.5 . . ?
C143 C144 H14F 109.5 . . ?
H14D C144 H14F 109.5 . . ?
H14E C144 H14F 109.5 . . ?
C14 O15 Zr1 129.64(14) . . ?
C22 O21 Zr1 134.94(14) . . ?
O21 C22 C23 125.9(2) . . ?
O21 C22 C221 114.1(2) . . ?
C23 C22 C221 120.0(2) . . ?
C22 C221 H22A 109.5 . . ?
C22 C221 H22B 109.5 . . ?
H22A C221 H22B 109.5 . . ?
C22 C221 H22C 109.5 . . ?
H22A C221 H22C 109.5 . . ?
H22B C221 H22C 109.5 . . ?
C22 C23 C24 123.7(2) . . ?
C22 C23 H23 118.1 . . ?
C24 C23 H23 118.1 . . ?
O25 C24 N24 117.3(2) . . ?
O25 C24 C23 121.58(19) . . ?
N24 C24 C23 121.1(2) . . ?
C24 N24 C243 119.87(19) . . ?
C24 N24 C241 123.8(2) . . ?
C243 N24 C241 116.37(19) . . ?
N24 C241 C242 112.1(2) . . ?
N24 C241 H24A 109.2 . . ?
C242 C241 H24A 109.2 . . ?
N24 C241 H24B 109.2 . . ?
C242 C241 H24B 109.2 . . ?
H24A C241 H24B 107.9 . . ?
C241 C242 H24A 109.5 . . ?
C241 C242 H24B 109.5 . . ?
H24A C242 H24B 109.5 . . ?
C241 C242 H24C 109.5 . . ?
H24A C242 H24C 109.5 . . ?
H24B C242 H24C 109.5 . . ?
N24 C243 C244 112.1(2) . . ?
N24 C243 H24D 109.2 . . ?
C244 C243 H24D 109.2 . . ?
N24 C243 H24E 109.2 . . ?
C244 C243 H24E 109.2 . . ?
H24D C243 H24E 107.9 . . ?
C243 C244 H24D 109.5 . . ?
C243 C244 H24E 109.5 . . ?
H24D C244 H24E 109.5 . . ?
C243 C244 H24F 109.5 . . ?
H24D C244 H24F 109.5 . . ?
H24E C244 H24F 109.5 . . ?
C24 O25 Zr1 134.81(14) . . ?
C31 O30 Zr1 159.00(16) . . ?
O30 C31 C33 109.8(2) . . ?
O30 C31 C32 109.8(2) . . ?
C33 C31 C32 112.2(3) . . ?
O30 C31 H31 108.3 . . ?
C33 C31 H31 108.3 . . ?
C32 C31 H31 108.3 . . ?
C31 C32 H32A 109.5 . . ?
C31 C32 H32B 109.5 . . ?
H32A C32 H32B 109.5 . . ?
C31 C32 H32C 109.5 . . ?
H32A C32 H32C 109.5 . . ?
H32B C32 H32C 109.5 . . ?
C31 C33 H33A 109.5 . . ?
C31 C33 H33B 109.5 . . ?
H33A C33 H33B 109.5 . . ?
C31 C33 H33C 109.5 . . ?
H33A C33 H33C 109.5 . . ?
H33B C33 H33C 109.5 . . ?
C41 O40 Zr1 144.8(3) . . ?
C42 C41 O40 119.9(4) . . ?
C42 C41 C43 124.5(4) . . ?
O40 C41 C43 112.0(3) . . ?
C42 C41 H41 96.3 . . ?
O40 C41 H41 96.3 . . ?
C43 C41 H41 96.3 . . ?
C41 C42 H42A 109.5 . . ?
C41 C42 H42B 109.5 . . ?
H42A C42 H42B 109.5 . . ?
C41 C42 H42C 109.5 . . ?
H42A C42 H42C 109.5 . . ?
H42B C42 H42C 109.5 . . ?
C41 C43 H43A 109.5 . . ?
C41 C43 H43B 109.5 . . ?
H43A C43 H43B 109.5 . . ?
C41 C43 H43C 109.5 . . ?
H43A C43 H43C 109.5 . . ?
H43B C43 H43C 109.5 . . ?

loop_
_geom_bond_atom_site_label_1
_geom_bond_atom_site_label_2
_geom_bond_distance
_geom_bond_site_symmetry_2
_geom_bond_publ_flag
Zr1 O30 1.9427(16) . ?
Zr1 O40 1.9508(16) . ?
Zr1 O21 2.0992(15) . ?
Zr1 O11 2.1219(15) . ?
Zr1 O15 2.1695(15) . ?
Zr1 O25 2.2055(15) . ?
O11 C12 1.304(3) . ?
C12 C13 1.361(3) . ?
C12 C121 1.506(3) . ?
C121 H12A 0.9700 . ?
C121 H12B 0.9700 . ?
C121 H12C 0.9700 . ?
C13 C14 1.435(3) . ?
C13 H13 0.9400 . ?
C14 O15 1.283(3) . ?
C14 N14 1.342(3) . ?
N14 C141 1.468(3) . ?
N14 C143 1.475(3) . ?
C141 C142 1.506(4) . ?
C141 H14A 0.9800 . ?
C141 H14B 0.9800 . ?
C142 H14A 0.9700 . ?
C142 H14B 0.9700 . ?
C142 H14C 0.9700 . ?
C143 C144 1.511(3) . ?
C143 H14D 0.9800 . ?
C143 H14E 0.9800 . ?
C144 H14D 0.9700 . ?
C144 H14E 0.9700 . ?
C144 H14F 0.9700 . ?
O21 C22 1.296(3) . ?
C22 C23 1.365(3) . ?
C22 C221 1.506(3) . ?
C221 H22A 0.9700 . ?
C221 H22B 0.9700 . ?
C221 H22C 0.9700 . ?
C23 C24 1.435(3) . ?
C23 H23 0.9400 . ?
C24 O25 1.273(3) . ?
C24 N24 1.344(3) . ?
N24 C243 1.461(3) . ?
N24 C241 1.473(3) . ?
C241 C242 1.510(4) . ?
C241 H24A 0.9800 . ?
C241 H24B 0.9800 . ?
C242 H24A 0.9700 . ?
C242 H24B 0.9700 . ?
C242 H24C 0.9700 . ?
C243 C244 1.512(4) . ?
C243 H24D 0.9800 . ?
C243 H24E 0.9800 . ?
C244 H24D 0.9700 . ?
C244 H24E 0.9700 . ?
C244 H24F 0.9700 . ?
O30 C31 1.403(3) . ?
C31 C33 1.508(4) . ?
C31 C32 1.510(4) . ?
C31 H31 0.9900 . ?
C32 H32A 0.9700 . ?
C32 H32B 0.9700 . ?
C32 H32C 0.9700 . ?
C33 H33A 0.9700 . ?
C33 H33B 0.9700 . ?
C33 H33C 0.9700 . ?
O40 C41 1.381(3) . ?
C41 C42 1.305(5) . ?
C41 C43 1.467(5) . ?
C41 H41 0.9900 . ?
C42 H42A 0.9700 . ?
C42 H42B 0.9700 . ?
C42 H42C 0.9700 . ?
C43 H43A 0.9700 . ?
C43 H43B 0.9700 . ?
C43 H43C 0.9700 . ?

loop_
_geom_torsion_atom_site_label_1
_geom_torsion_atom_site_label_2
_geom_torsion_atom_site_label_3
_geom_torsion_atom_site_label_4
_geom_torsion
_geom_torsion_site_symmetry_1
_geom_torsion_site_symmetry_2
_geom_torsion_site_symmetry_3
_geom_torsion_site_symmetry_4
_geom_torsion_publ_flag
O30 Zr1 O11 C12 122.85(18) . . . . ?
O40 Zr1 O11 C12 -138.36(18) . . . . ?
O21 Zr1 O11 C12 -22.6(3) . . . . ?
O15 Zr1 O11 C12 31.80(18) . . . . ?
O25 Zr1 O11 C12 -50.28(18) . . . . ?
Zr1 O11 C12 C13 -22.8(3) . . . . ?
Zr1 O11 C12 C121 155.39(16) . . . . ?
O11 C12 C13 C14 -0.4(4) . . . . ?
C121 C12 C13 C14 -178.5(2) . . . . ?
C12 C13 C14 O15 -3.5(3) . . . . ?
C12 C13 C14 N14 176.6(2) . . . . ?
O15 C14 N14 C141 4.9(3) . . . . ?
C13 C14 N14 C141 -175.3(2) . . . . ?
O15 C14 N14 C143 177.87(19) . . . . ?
C13 C14 N14 C143 -2.3(3) . . . . ?
C14 N14 C141 C142 -93.7(3) . . . . ?
C143 N14 C141 C142 92.9(3) . . . . ?
C14 N14 C143 C144 -85.1(3) . . . . ?
C141 N14 C143 C144 88.1(3) . . . . ?
N14 C14 O15 Zr1 -149.76(15) . . . . ?
C13 C14 O15 Zr1 30.4(3) . . . . ?
O30 Zr1 O15 C14 -138.27(18) . . . . ?
O40 Zr1 O15 C14 3.7(4) . . . . ?
O21 Zr1 O15 C14 125.69(18) . . . . ?
O11 Zr1 O15 C14 -36.35(18) . . . . ?
O25 Zr1 O15 C14 47.20(18) . . . . ?
O30 Zr1 O21 C22 -167.6(2) . . . . ?
O40 Zr1 O21 C22 92.6(2) . . . . ?
O11 Zr1 O21 C22 -21.5(3) . . . . ?
O15 Zr1 O21 C22 -74.2(2) . . . . ?
O25 Zr1 O21 C22 6.50(19) . . . . ?
Zr1 O21 C22 C23 -2.7(3) . . . . ?
Zr1 O21 C22 C221 178.19(15) . . . . ?
O21 C22 C23 C24 -3.3(4) . . . . ?
C221 C22 C23 C24 175.7(2) . . . . ?
C22 C23 C24 O25 1.0(3) . . . . ?
C22 C23 C24 N24 -177.8(2) . . . . ?
O25 C24 N24 C243 1.3(3) . . . . ?
C23 C24 N24 C243 -179.9(2) . . . . ?
O25 C24 N24 C241 -178.0(2) . . . . ?
C23 C24 N24 C241 0.8(3) . . . . ?
C24 N24 C241 C242 -88.2(3) . . . . ?
C243 N24 C241 C242 92.6(3) . . . . ?
C24 N24 C243 C244 -91.6(3) . . . . ?
C241 N24 C243 C244 87.7(3) . . . . ?
N24 C24 O25 Zr1 -174.03(14) . . . . ?
C23 C24 O25 Zr1 7.2(3) . . . . ?
O30 Zr1 O25 C24 38.1(6) . . . . ?
O40 Zr1 O25 C24 -109.1(2) . . . . ?
O21 Zr1 O25 C24 -8.93(19) . . . . ?
O11 Zr1 O25 C24 160.7(2) . . . . ?
O15 Zr1 O25 C24 81.5(2) . . . . ?
O40 Zr1 O30 C31 -9.1(5) . . . . ?
O21 Zr1 O30 C31 -109.8(5) . . . . ?
O11 Zr1 O30 C31 82.7(5) . . . . ?
O15 Zr1 O30 C31 161.3(5) . . . . ?
O25 Zr1 O30 C31 -155.9(4) . . . . ?
Zr1 O30 C31 C33 -24.0(6) . . . . ?
Zr1 O30 C31 C32 99.8(5) . . . . ?
O30 Zr1 O40 C41 134.8(3) . . . . ?
O21 Zr1 O40 C41 -127.5(3) . . . . ?
O11 Zr1 O40 C41 32.3(3) . . . . ?
O15 Zr1 O40 C41 -6.8(5) . . . . ?
O25 Zr1 O40 C41 -49.6(3) . . . . ?
Zr1 O40 C41 C42 91.8(7) . . . . ?
Zr1 O40 C41 C43 -108.6(4) . . . . ?

loop_
_cod_changelog_entry_id
_cod_changelog_entry_author
_cod_changelog_entry_date
_cod_changelog_entry_text
1 'Vaitkus, Antanas' 2022-05-06T19:05:00+03:00 'Updated bibliographic information.'
